data_2013882
loop_
_publ_author_name
'Muir, Kenneth W.'
'Morris, David G.'
'Chii, Cindy Ong Woei'

_publ_section_title
;
 Tetrameric
 dichloro(trimethylammonio-<i>p</i>-toluenesulfonamidate)mercury(II)
;
_journal_issue 2
_journal_name_full 'Acta Crystallographica Section C'
_journal_page_first m60
_journal_page_last m62
_journal_paper_doi 10.1107/S0108270103028464
_journal_volume 60
_journal_year 2004
_chemical_formula_iupac '[Hg4 Cl8 (C10 H16 N2 O2 S)4]'
_chemical_formula_moiety 'C40 H64 Cl8 Hg4 N8 O8 S4'
_chemical_formula_sum 'C40 H64 Cl8 Hg4 N8 O8 S4'
_chemical_formula_weight 1999.2
_space_group_IT_number 14
_symmetry_cell_setting monoclinic
_symmetry_space_group_name_Hall '-P 2ybc'
_symmetry_space_group_name_H-M 'P 1 21/c 1'
_audit_creation_method 'WinGX routine CIF_UPDATE'
_cell_angle_alpha 90
_cell_angle_beta 93.3241(3)
_cell_angle_gamma 90
_cell_formula_units_Z 2
_cell_length_a 7.99480(10)
_cell_length_b 21.6336(2)
_cell_length_c 17.29570(10)
_cell_measurement_reflns_used 12596
_cell_measurement_temperature 100(2)
_cell_measurement_theta_max 35.0
_cell_measurement_theta_min 1.0
_cell_volume 2986.37(5)
_computing_cell_refinement 'HKL SCALEPACK (Otwinowski & Minor, 1997)'
_computing_data_collection 'COLLECT (Nonius, 2000)'
_computing_data_reduction 'HKL DENZO (Otwinowski & Minor, 1997) and WinGX (Farrugia, 1999)'
_computing_molecular_graphics 'ORTEP-3 for Windows (Farrugia, 1997)'
_computing_publication_material 'WinGX (Farrugia, 1999)'
_computing_structure_refinement 'SHELXL97 (Sheldrick, 1997)'
_computing_structure_solution 'SHELXS97 (Sheldrick, 1997)'
_diffrn_measured_fraction_theta_full 0.987
_diffrn_measured_fraction_theta_max 0.987
_diffrn_measurement_device '95mm CCD camera on \k-goniostat'
_diffrn_measurement_device_type 'Nonius KappaCCD area-detector'
_diffrn_measurement_method 'CCD; rotation images; thick slice'
_diffrn_radiation_type MoK\a
_diffrn_radiation_wavelength 0.71073
_diffrn_reflns_av_R_equivalents 0.058
_diffrn_reflns_limit_h_max 12
_diffrn_reflns_limit_h_min -12
_diffrn_reflns_limit_k_max 34
_diffrn_reflns_limit_k_min 0
_diffrn_reflns_limit_l_max 27
_diffrn_reflns_limit_l_min 0
_diffrn_reflns_number 59772
_diffrn_reflns_theta_full 35.0
_diffrn_reflns_theta_max 35.0
_diffrn_reflns_theta_min 1.88
_exptl_absorpt_coefficient_mu 10.8
_exptl_absorpt_correction_T_max 0.479
_exptl_absorpt_correction_T_min 0.119
_exptl_absorpt_correction_type gaussian
_exptl_absorpt_process_details 'quadrature algorithm in WinGX KappaCCD processing package (Farrugia, 1999)'
_exptl_crystal_colour colourless
_exptl_crystal_density_diffrn 2.223
_exptl_crystal_density_meas ?
_exptl_crystal_density_method 'not measured'
_exptl_crystal_description needle
_exptl_crystal_F_000 1888
_exptl_crystal_size_max 0.35
_exptl_crystal_size_mid 0.15
_exptl_crystal_size_min 0.15
_refine_diff_density_max 1.54
_refine_diff_density_min -3.59
_refine_ls_extinction_coef 0.00064(5)
_refine_ls_extinction_expression Fc^*^=kFc[1+0.001xFc^2^\l^3^/sin(2\q)]^-1/4^
_refine_ls_extinction_method 'SHELXL97 (Sheldrick, 1997)'
_refine_ls_goodness_of_fit_ref 1.041
_refine_ls_hydrogen_treatment mixed
_refine_ls_matrix_type full
_refine_ls_number_parameters 326
_refine_ls_number_reflns 12956
_refine_ls_number_restraints 0
_refine_ls_restrained_S_all 1.041
_refine_ls_R_factor_gt 0.026
_refine_ls_shift/su_max 0.001
_refine_ls_structure_factor_coef Fsqd
_refine_ls_weighting_details 'calc w = 1/[\s^2^(Fo^2^)+(0.037P)^2^+2.14P] where P=(Fo^2^+2Fc^2^)/3'
_refine_ls_weighting_scheme calc
_refine_ls_wR_factor_ref 0.068
_reflns_number_gt 11417
_reflns_number_total 12956
_reflns_threshold_expression I>2\s(I)
_cod_data_source_file sq1143.cif
_cod_data_source_block II
_cod_depositor_comments
;
The following automatic conversions were performed:

'_exptl_crystal_density_meas' value 'not measured' was changed to '?'
- the value is perceived as not measured.

Automatic conversion script
Id: cif_fix_values 3008 2015-01-20 13:52:24Z robertas 
;
_cod_original_sg_symbol_H-M 'P 21/c'
_cod_database_code 2013882
_cod_database_fobs_code 2013882

loop_
_symmetry_equiv_pos_as_xyz
'x, y, z'
'-x, y+1/2, -z+1/2'
'-x, -y, -z'
'x, -y-1/2, z-1/2'

loop_
_atom_site_label
_atom_site_fract_x
_atom_site_fract_y
_atom_site_fract_z
_atom_site_U_iso_or_equiv
_atom_site_adp_type
_atom_site_calc_flag
_atom_site_refinement_flags
_atom_site_occupancy
_atom_site_disorder_assembly
_atom_site_disorder_group
_atom_site_type_symbol
Hg1 0.053972(10) 0.078464(4) -0.053427(5) 0.01396(3) Uani d . 1 . . Hg
Cl11 -0.20129(7) 0.04476(3) -0.00995(3) 0.01696(10) Uani d . 1 . . Cl
Cl12 0.32910(7) 0.11122(3) -0.06866(4) 0.01868(10) Uani d . 1 . . Cl
S11 -0.05506(7) 0.05908(3) -0.24103(3) 0.01312(9) Uani d . 1 . . S
O11 -0.2128(2) 0.04745(8) -0.28384(11) 0.0187(3) Uani d . 1 . . O
O12 0.0139(2) 0.00961(8) -0.19247(11) 0.0197(3) Uani d . 1 . . O
N11 -0.0537(2) 0.11703(9) -0.18367(12) 0.0134(3) Uani d . 1 . . N
N12 -0.1674(2) 0.16889(9) -0.20102(12) 0.0140(3) Uani d . 1 . . N
C11 -0.1693(3) 0.19161(12) -0.28368(16) 0.0196(4) Uani d . 1 . . C
H11A -0.0553 0.2029 -0.2963 0.029 Uiso calc R 1 . . H
H11B -0.2423 0.2279 -0.2896 0.029 Uiso calc R 1 . . H
H11C -0.2116 0.1588 -0.3187 0.029 Uiso calc R 1 . . H
C12 -0.0999(3) 0.21963(11) -0.14939(17) 0.0206(5) Uani d . 1 . . C
H12A -0.1027 0.2066 -0.0952 0.031 Uiso calc R 1 . . H
H12B -0.1688 0.2568 -0.1578 0.031 Uiso calc R 1 . . H
H12C 0.0158 0.2287 -0.1613 0.031 Uiso calc R 1 . . H
C13 -0.3415(3) 0.15286(11) -0.17939(17) 0.0191(4) Uani d . 1 . . C
H13A -0.3847 0.1185 -0.2117 0.029 Uiso calc R 1 . . H
H13B -0.4146 0.1889 -0.1876 0.029 Uiso calc R 1 . . H
H13C -0.3389 0.1407 -0.1248 0.029 Uiso calc R 1 . . H
C14 0.0963(3) 0.07157(10) -0.31052(14) 0.0144(4) Uani d . 1 . . C
C15 0.0893(3) 0.03578(11) -0.37765(15) 0.0184(4) Uani d . 1 . . C
H15 -0.0027 0.0088 -0.3889 0.022 Uiso calc R 1 . . H
C16 0.2182(3) 0.03986(12) -0.42805(16) 0.0216(5) Uani d . 1 . . C
H16 0.2144 0.0151 -0.4735 0.026 Uiso calc R 1 . . H
C17 0.3538(3) 0.08007(12) -0.41274(17) 0.0198(5) Uani d . 1 . . C
C18 0.3545(3) 0.11691(12) -0.34666(16) 0.0194(4) Uani d . 1 . . C
H18 0.4437 0.1453 -0.3366 0.023 Uiso calc R 1 . . H
C19 0.2282(3) 0.11308(11) -0.29516(15) 0.0167(4) Uani d . 1 . . C
H19 0.2312 0.1383 -0.2501 0.02 Uiso calc R 1 . . H
C110 0.4995(4) 0.08288(13) -0.46474(19) 0.0271(6) Uani d . 1 . . C
H11D 0.5944 0.0597 -0.4409 0.041 Uiso calc R 1 . . H
H11E 0.5323 0.1261 -0.4718 0.041 Uiso calc R 1 . . H
H11F 0.466 0.0647 -0.5152 0.041 Uiso calc R 1 . . H
Hg2 0.337715(10) 0.200763(4) 0.068872(5) 0.01582(3) Uani d . 1 . . Hg
Cl21 0.59800(7) 0.23835(3) 0.03790(4) 0.02143(11) Uani d . 1 . . Cl
Cl22 0.04783(7) 0.18898(3) 0.07074(4) 0.02211(11) Uani d . 1 . . Cl
S21 0.42431(7) 0.18537(2) 0.25504(3) 0.01276(9) Uani d . 1 . . S
O21 0.3598(2) 0.24227(8) 0.21985(11) 0.0197(3) Uani d . 1 . . O
O22 0.5840(2) 0.18913(9) 0.29925(11) 0.0189(3) Uani d . 1 . . O
N21 0.4193(2) 0.13698(9) 0.18496(11) 0.0124(3) Uani d . 1 . . N
N22 0.5321(2) 0.08358(9) 0.19065(12) 0.0137(3) Uani d . 1 . . N
C21 0.7061(3) 0.10244(12) 0.17127(15) 0.0191(4) Uani d . 1 . . C
H21A 0.7018 0.1219 0.12 0.029 Uiso calc R 1 . . H
H21B 0.7782 0.0658 0.171 0.029 Uiso calc R 1 . . H
H21C 0.7515 0.1318 0.2102 0.029 Uiso calc R 1 . . H
C22 0.5347(3) 0.05037(11) 0.26715(15) 0.0183(4) Uani d . 1 . . C
H22A 0.5768 0.0783 0.3085 0.027 Uiso calc R 1 . . H
H22B 0.6081 0.0142 0.2655 0.027 Uiso calc R 1 . . H
H22C 0.4209 0.037 0.2773 0.027 Uiso calc R 1 . . H
C23 0.4604(3) 0.04021(12) 0.12978(16) 0.0206(5) Uani d . 1 . . C
H23A 0.346 0.0289 0.1416 0.031 Uiso calc R 1 . . H
H23B 0.5298 0.0029 0.1288 0.031 Uiso calc R 1 . . H
H23C 0.4585 0.0605 0.0791 0.031 Uiso calc R 1 . . H
C24 0.2734(3) 0.16300(10) 0.32070(14) 0.0138(4) Uani d . 1 . . C
C25 0.1299(3) 0.13094(11) 0.29354(14) 0.0166(4) Uani d . 1 . . C
H25 0.1185 0.1165 0.2416 0.02 Uiso calc R 1 . . H
C26 0.0039(3) 0.12073(12) 0.34452(16) 0.0192(4) Uani d . 1 . . C
H26 -0.0941 0.0989 0.3268 0.023 Uiso calc R 1 . . H
C27 0.0181(3) 0.14160(12) 0.42067(16) 0.0188(4) Uani d . 1 . . C
C28 0.1650(3) 0.17182(12) 0.44649(16) 0.0214(5) Uani d . 1 . . C
H28 0.1782 0.1851 0.4988 0.026 Uiso calc R 1 . . H
C29 0.2928(3) 0.18283(12) 0.39688(15) 0.0182(4) Uani d . 1 . . C
H29 0.3921 0.2037 0.415 0.022 Uiso calc R 1 . . H
C210 -0.1231(4) 0.13362(15) 0.47276(19) 0.0285(6) Uani d . 1 . . C
H21D -0.1338 0.1709 0.5043 0.043 Uiso calc R 1 . . H
H21E -0.1006 0.098 0.5068 0.043 Uiso calc R 1 . . H
H21F -0.2276 0.1267 0.4414 0.043 Uiso calc R 1 . . H

loop_
_atom_site_aniso_label
_atom_site_aniso_U_11
_atom_site_aniso_U_22
_atom_site_aniso_U_33
_atom_site_aniso_U_12
_atom_site_aniso_U_13
_atom_site_aniso_U_23
Hg1 0.01245(4) 0.01628(4) 0.01326(4) -0.00107(2) 0.00162(3) 0.00070(3)
Cl11 0.0144(2) 0.0205(2) 0.0162(2) -0.00174(17) 0.00284(18) 0.00021(19)
Cl12 0.0134(2) 0.0239(3) 0.0189(3) -0.00273(18) 0.00272(18) -0.0004(2)
S11 0.0132(2) 0.0127(2) 0.0137(2) 0.00011(16) 0.00232(17) 0.00067(18)
O11 0.0155(7) 0.0190(8) 0.0217(9) -0.0045(6) 0.0016(6) -0.0050(7)
O12 0.0265(9) 0.0148(7) 0.0182(9) 0.0060(6) 0.0044(7) 0.0043(6)
N11 0.0158(8) 0.0123(8) 0.0120(8) 0.0048(6) -0.0013(6) -0.0005(6)
N12 0.0121(7) 0.0145(8) 0.0154(9) 0.0014(6) 0.0006(6) 0.0008(7)
C11 0.0232(11) 0.0180(10) 0.0177(11) 0.0042(8) 0.0022(9) 0.0071(8)
C12 0.0210(10) 0.0150(10) 0.0252(13) 0.0017(8) -0.0032(9) -0.0038(9)
C13 0.0133(9) 0.0172(10) 0.0270(13) 0.0020(7) 0.0041(8) 0.0016(9)
C14 0.0140(9) 0.0141(9) 0.0153(10) 0.0009(7) 0.0027(7) 0.0007(7)
C15 0.0205(10) 0.0169(10) 0.0180(11) -0.0037(8) 0.0032(8) -0.0022(8)
C16 0.0278(12) 0.0214(11) 0.0163(11) -0.0026(9) 0.0079(9) -0.0053(9)
C17 0.0192(10) 0.0190(11) 0.0221(12) 0.0012(8) 0.0096(9) 0.0009(9)
C18 0.0171(10) 0.0189(10) 0.0224(12) -0.0030(8) 0.0040(8) -0.0014(9)
C19 0.0158(9) 0.0169(10) 0.0175(11) -0.0026(7) 0.0019(8) -0.0034(8)
C110 0.0293(13) 0.0244(13) 0.0291(15) -0.0002(10) 0.0158(12) -0.0016(11)
Hg2 0.01339(4) 0.01853(5) 0.01546(5) -0.00137(3) 0.00012(3) 0.00290(3)
Cl21 0.0155(2) 0.0249(3) 0.0238(3) -0.00426(19) 0.0010(2) 0.0069(2)
Cl22 0.0137(2) 0.0290(3) 0.0236(3) -0.0011(2) 0.0013(2) 0.0014(2)
S21 0.0133(2) 0.0121(2) 0.0130(2) -0.00197(16) 0.00280(17) -0.00141(18)
O21 0.0276(9) 0.0126(7) 0.0194(9) 0.0016(6) 0.0054(7) 0.0012(6)
O22 0.0159(7) 0.0230(8) 0.0179(9) -0.0065(6) 0.0020(6) -0.0066(7)
N21 0.0144(7) 0.0125(8) 0.0103(8) 0.0018(6) 0.0002(6) -0.0008(6)
N22 0.0143(8) 0.0121(8) 0.0144(9) 0.0018(6) -0.0003(7) -0.0001(6)
C21 0.0164(10) 0.0239(11) 0.0173(11) 0.0033(8) 0.0027(8) 0.0002(9)
C22 0.0231(10) 0.0164(10) 0.0153(11) 0.0015(8) -0.0007(8) 0.0042(8)
C23 0.0258(11) 0.0171(10) 0.0185(11) 0.0037(8) -0.0010(9) -0.0053(9)
C24 0.0133(8) 0.0137(9) 0.0146(10) -0.0008(7) 0.0019(7) -0.0018(7)
C25 0.0152(9) 0.0205(10) 0.0141(10) -0.0032(7) -0.0007(7) -0.0013(8)
C26 0.0149(9) 0.0229(11) 0.0198(12) -0.0023(8) 0.0004(8) 0.0043(9)
C27 0.0177(10) 0.0178(10) 0.0215(12) 0.0035(8) 0.0072(8) 0.0042(9)
C28 0.0294(12) 0.0205(11) 0.0149(11) -0.0022(9) 0.0069(9) -0.0051(9)
C29 0.0206(10) 0.0192(10) 0.0151(11) -0.0033(8) 0.0032(8) -0.0040(8)
C210 0.0258(12) 0.0307(14) 0.0306(15) 0.0046(10) 0.0155(11) 0.0071(12)

loop_
_atom_type_symbol
_atom_type_description
_atom_type_scat_dispersion_real
_atom_type_scat_dispersion_imag
_atom_type_scat_source
C C 0.0033 0.0016 'International Tables Vol C Tables 4.2.6.8 and 6.1.1.4'
H H 0 0 'International Tables Vol C Tables 4.2.6.8 and 6.1.1.4'
Cl Cl 0.1484 0.1585 'International Tables Vol C Tables 4.2.6.8 and 6.1.1.4'
Hg Hg -2.3894 9.2266 'International Tables Vol C Tables 4.2.6.8 and 6.1.1.4'
N N 0.0061 0.0033 'International Tables Vol C Tables 4.2.6.8 and 6.1.1.4'
O O 0.0106 0.006 'International Tables Vol C Tables 4.2.6.8 and 6.1.1.4'
S S 0.1246 0.1234 'International Tables Vol C Tables 4.2.6.8 and 6.1.1.4'

loop_
_geom_angle_atom_site_label_1
_geom_angle_atom_site_label_2
_geom_angle_atom_site_label_3
_geom_angle_site_symmetry_1
_geom_angle_site_symmetry_3
_geom_angle
_geom_angle_publ_flag
Cl11 Hg1 Cl12 . . 167.59(2) yes
Cl11 Hg1 N11 . . 97.60(5) ?
Cl12 Hg1 N11 . . 94.26(5) ?
Cl11 Hg1 O12 . . 92.94(4) ?
Cl12 Hg1 O12 . . 97.16(4) ?
N11 Hg1 O12 . . 52.83(6) ?
Cl11 Hg1 Cl11 . 3 86.479(18) ?
Cl12 Hg1 Cl11 . 3 87.692(18) ?
N11 Hg1 Cl11 . 3 135.22(4) yes
O12 Hg1 Cl11 . 3 82.50(4) ?
Cl11 Hg1 Cl22 . . 88.257(18) ?
Cl12 Hg1 Cl22 . . 84.313(19) ?
N11 Hg1 Cl22 . . 109.56(4) ?
O12 Hg1 Cl22 . . 162.36(4) yes
Cl11 Hg1 Cl22 3 . 115.138(16) ?
Cl11 Hg1 Hg1 . 3 50.722(14) ?
Cl12 Hg1 Hg1 . 3 122.720(16) ?
N11 Hg1 Hg1 . 3 128.90(4) ?
O12 Hg1 Hg1 . 3 85.92(4) ?
Cl11 Hg1 Hg1 3 3 35.757(10) ?
Cl22 Hg1 Hg1 . 3 108.158(13) ?
Hg1 Cl11 Hg1 . 3 93.521(18) ?
Hg1 Cl12 Hg2 . . 94.76(2) ?
O11 S11 O12 . . 117.32(11) ?
O11 S11 N11 . . 115.36(10) yes
O12 S11 N11 . . 103.34(11) yes
O11 S11 C14 . . 106.75(11) ?
O12 S11 C14 . . 104.68(11) ?
N11 S11 C14 . . 108.71(11) ?
S11 O12 Hg1 . . 97.14(9) ?
N12 N11 S11 . . 119.48(15) yes
N12 N11 Hg1 . . 128.02(14) ?
S11 N11 Hg1 . . 106.64(9) ?
N11 N12 C12 . . 104.01(17) ?
N11 N12 C13 . . 110.18(18) ?
C12 N12 C13 . . 109.1(2) ?
N11 N12 C11 . . 114.54(18) ?
C12 N12 C11 . . 108.04(19) ?
C13 N12 C11 . . 110.60(19) ?
N12 C11 H11A . . 109.5 ?
N12 C11 H11B . . 109.5 ?
H11A C11 H11B . . 109.5 ?
N12 C11 H11C . . 109.5 ?
H11A C11 H11C . . 109.5 ?
H11B C11 H11C . . 109.5 ?
N12 C12 H12A . . 109.5 ?
N12 C12 H12B . . 109.5 ?
H12A C12 H12B . . 109.5 ?
N12 C12 H12C . . 109.5 ?
H12A C12 H12C . . 109.5 ?
H12B C12 H12C . . 109.5 ?
N12 C13 H13A . . 109.5 ?
N12 C13 H13B . . 109.5 ?
H13A C13 H13B . . 109.5 ?
N12 C13 H13C . . 109.5 ?
H13A C13 H13C . . 109.5 ?
H13B C13 H13C . . 109.5 ?
C15 C14 C19 . . 120.6(2) ?
C15 C14 S11 . . 118.91(18) ?
C19 C14 S11 . . 120.34(19) ?
C16 C15 C14 . . 119.4(2) ?
C16 C15 H15 . . 120.3 ?
C14 C15 H15 . . 120.3 ?
C15 C16 C17 . . 120.9(2) ?
C15 C16 H16 . . 119.5 ?
C17 C16 H16 . . 119.5 ?
C18 C17 C16 . . 118.4(2) ?
C18 C17 C110 . . 119.9(2) ?
C16 C17 C110 . . 121.7(3) ?
C19 C18 C17 . . 121.6(2) ?
C19 C18 H18 . . 119.2 ?
C17 C18 H18 . . 119.2 ?
C18 C19 C14 . . 119.0(2) ?
C18 C19 H19 . . 120.5 ?
C14 C19 H19 . . 120.5 ?
C17 C110 H11D . . 109.5 ?
C17 C110 H11E . . 109.5 ?
H11D C110 H11E . . 109.5 ?
C17 C110 H11F . . 109.5 ?
H11D C110 H11F . . 109.5 ?
H11E C110 H11F . . 109.5 ?
Cl21 Hg2 Cl22 . . 160.75(2) yes
Cl21 Hg2 N21 . . 100.56(5) ?
Cl22 Hg2 N21 . . 98.17(5) ?
Cl21 Hg2 O21 . . 95.47(4) ?
Cl22 Hg2 O21 . . 91.81(4) ?
N21 Hg2 O21 . . 54.40(6) ?
Cl21 Hg2 Cl12 . . 91.28(2) ?
Cl22 Hg2 Cl12 . . 87.94(2) ?
N21 Hg2 Cl12 . . 105.57(4) ?
O21 Hg2 Cl12 . . 159.72(4) yes
Cl21 Hg2 S21 . . 96.963(19) ?
Cl22 Hg2 S21 . . 97.41(2) ?
N21 Hg2 S21 . . 28.34(4) ?
O21 Hg2 S21 . . 26.18(4) ?
Cl12 Hg2 S21 . . 133.905(15) ?
Hg2 Cl22 Hg1 . . 91.05(2) ?
O22 S21 O21 . . 116.91(11) ?
O22 S21 N21 . . 114.72(10) yes
O21 S21 N21 . . 104.12(11) yes
O22 S21 C24 . . 106.76(11) ?
O21 S21 C24 . . 105.15(11) ?
N21 S21 C24 . . 108.59(10) ?
O22 S21 Hg2 . . 129.96(8) ?
O21 S21 Hg2 . . 56.78(8) ?
N21 S21 Hg2 . . 47.66(7) ?
C24 S21 Hg2 . . 123.07(8) ?
S21 O21 Hg2 . . 97.03(9) ?
N22 N21 S21 . . 118.46(15) yes
N22 N21 Hg2 . . 128.47(14) ?
S21 N21 Hg2 . . 104.00(9) ?
N21 N22 C23 . . 103.74(17) ?
N21 N22 C22 . . 114.37(18) ?
C23 N22 C22 . . 107.68(19) ?
N21 N22 C21 . . 110.14(17) ?
C23 N22 C21 . . 109.5(2) ?
C22 N22 C21 . . 111.06(18) ?
N22 C21 H21A . . 109.5 ?
N22 C21 H21B . . 109.5 ?
H21A C21 H21B . . 109.5 ?
N22 C21 H21C . . 109.5 ?
H21A C21 H21C . . 109.5 ?
H21B C21 H21C . . 109.5 ?
N22 C22 H22A . . 109.5 ?
N22 C22 H22B . . 109.5 ?
H22A C22 H22B . . 109.5 ?
N22 C22 H22C . . 109.5 ?
H22A C22 H22C . . 109.5 ?
H22B C22 H22C . . 109.5 ?
N22 C23 H23A . . 109.5 ?
N22 C23 H23B . . 109.5 ?
H23A C23 H23B . . 109.5 ?
N22 C23 H23C . . 109.5 ?
H23A C23 H23C . . 109.5 ?
H23B C23 H23C . . 109.5 ?
C29 C24 C25 . . 121.2(2) ?
C29 C24 S21 . . 118.82(17) ?
C25 C24 S21 . . 119.75(18) ?
C26 C25 C24 . . 118.3(2) ?
C26 C25 H25 . . 120.8 ?
C24 C25 H25 . . 120.8 ?
C27 C26 C25 . . 121.7(2) ?
C27 C26 H26 . . 119.1 ?
C25 C26 H26 . . 119.1 ?
C26 C27 C28 . . 118.4(2) ?
C26 C27 C210 . . 120.7(2) ?
C28 C27 C210 . . 120.8(3) ?
C29 C28 C27 . . 121.2(2) ?
C29 C28 H28 . . 119.4 ?
C27 C28 H28 . . 119.4 ?
C24 C29 C28 . . 119.2(2) ?
C24 C29 H29 . . 120.4 ?
C28 C29 H29 . . 120.4 ?
C27 C210 H21D . . 109.5 ?
C27 C210 H21E . . 109.5 ?
H21D C210 H21E . . 109.5 ?
C27 C210 H21F . . 109.5 ?
H21D C210 H21F . . 109.5 ?
H21E C210 H21F . . 109.5 ?

loop_
_geom_bond_atom_site_label_1
_geom_bond_atom_site_label_2
_geom_bond_site_symmetry_2
_geom_bond_distance
_geom_bond_publ_flag
Hg1 Cl11 . 2.3323(5) yes
Hg1 Cl12 . 2.3403(5) yes
Hg1 N11 . 2.507(2) yes
Hg1 O12 . 2.831(2) yes
Hg1 Cl11 3 3.0896(6) yes
Hg1 Cl22 . 3.2160(7) yes
Hg1 Hg1 3 3.98380(17) ?
Cl12 Hg2 . 3.0654(6) yes
S11 O11 . 1.447(2) yes
S11 O12 . 1.450(2) yes
S11 N11 . 1.598(2) yes
S11 C14 . 1.775(2) yes
N11 N12 . 1.464(3) yes
N12 C12 . 1.496(3) ?
N12 C13 . 1.503(3) ?
N12 C11 . 1.511(3) ?
C11 H11A . 0.98 ?
C11 H11B . 0.98 ?
C11 H11C . 0.98 ?
C12 H12A . 0.98 ?
C12 H12B . 0.98 ?
C12 H12C . 0.98 ?
C13 H13A . 0.98 ?
C13 H13B . 0.98 ?
C13 H13C . 0.98 ?
C14 C15 . 1.394(4) ?
C14 C19 . 1.398(3) ?
C15 C16 . 1.390(4) ?
C15 H15 . 0.95 ?
C16 C17 . 1.403(4) ?
C16 H16 . 0.95 ?
C17 C18 . 1.393(4) ?
C17 C110 . 1.513(4) ?
C18 C19 . 1.387(3) ?
C18 H18 . 0.95 ?
C19 H19 . 0.95 ?
C110 H11D . 0.98 ?
C110 H11E . 0.98 ?
C110 H11F . 0.98 ?
Hg2 Cl21 . 2.3254(6) yes
Hg2 Cl22 . 2.3336(6) yes
Hg2 N21 . 2.492(2) yes
Hg2 O21 . 2.757(2) yes
Hg2 S21 . 3.2711(6) ?
S21 O22 . 1.452(2) yes
S21 O21 . 1.454(2) yes
S21 N21 . 1.600(2) yes
S21 C24 . 1.771(2) yes
N21 N22 . 1.465(3) yes
N22 C23 . 1.499(3) ?
N22 C22 . 1.505(3) ?
N22 C21 . 1.506(3) ?
C21 H21A . 0.98 ?
C21 H21B . 0.98 ?
C21 H21C . 0.98 ?
C22 H22A . 0.98 ?
C22 H22B . 0.98 ?
C22 H22C . 0.98 ?
C23 H23A . 0.98 ?
C23 H23B . 0.98 ?
C23 H23C . 0.98 ?
C24 C29 . 1.386(3) ?
C24 C25 . 1.399(3) ?
C25 C26 . 1.394(3) ?
C25 H25 . 0.95 ?
C26 C27 . 1.391(4) ?
C26 H26 . 0.95 ?
C27 C28 . 1.395(4) ?
C27 C210 . 1.495(4) ?
C28 C29 . 1.392(4) ?
C28 H28 . 0.95 ?
C29 H29 . 0.95 ?
C210 H21D . 0.98 ?
C210 H21E . 0.98 ?
C210 H21F . 0.98 ?

loop_
_geom_torsion_atom_site_label_1
_geom_torsion_atom_site_label_2
_geom_torsion_atom_site_label_3
_geom_torsion_atom_site_label_4
_geom_torsion_site_symmetry_1
_geom_torsion_site_symmetry_4
_geom_torsion
_geom_torsion_publ_flag
Cl12 Hg1 Cl11 Hg1 . 3 -62.14(10) ?
N11 Hg1 Cl11 Hg1 . 3 135.17(4) ?
O12 Hg1 Cl11 Hg1 . 3 82.29(4) ?
Cl11 Hg1 Cl11 Hg1 3 3 0 ?
Cl22 Hg1 Cl11 Hg1 . 3 -115.320(17) ?
Cl11 Hg1 Cl12 Hg2 . . -44.45(10) ?
N11 Hg1 Cl12 Hg2 . . 118.34(4) ?
O12 Hg1 Cl12 Hg2 . . 171.39(4) ?
Cl11 Hg1 Cl12 Hg2 3 . -106.473(17) ?
Cl22 Hg1 Cl12 Hg2 . . 9.074(17) ?
Hg1 Hg1 Cl12 Hg2 3 . -98.881(16) ?
O11 S11 O12 Hg1 . . -126.27(10) ?
N11 S11 O12 Hg1 . . 1.89(10) ?
C14 S11 O12 Hg1 . . 115.65(9) ?
Cl11 Hg1 O12 S11 . . 95.84(8) ?
Cl12 Hg1 O12 S11 . . -91.40(8) ?
N11 Hg1 O12 S11 . . -1.47(8) ?
Cl11 Hg1 O12 S11 3 . -178.10(9) ?
Cl22 Hg1 O12 S11 . . 2.3(2) ?
Hg1 Hg1 O12 S11 3 . 146.11(9) ?
O11 S11 N11 N12 . . -28.0(2) yes
O12 S11 N11 N12 . . -157.36(17) yes
C14 S11 N11 N12 . . 91.83(18) ?
O11 S11 N11 Hg1 . . 127.16(10) ?
O12 S11 N11 Hg1 . . -2.21(12) yes
C14 S11 N11 Hg1 . . -113.02(10) ?
Cl11 Hg1 N11 N12 . . 65.80(17) ?
Cl12 Hg1 N11 N12 . . -110.52(17) ?
O12 Hg1 N11 N12 . . 153.7(2) ?
Cl11 Hg1 N11 N12 3 . 158.46(13) ?
Cl22 Hg1 N11 N12 . . -25.06(18) ?
Hg1 Hg1 N11 N12 3 . 110.32(16) ?
Cl11 Hg1 N11 S11 . . -86.54(9) ?
Cl12 Hg1 N11 S11 . . 97.14(9) ?
O12 Hg1 N11 S11 . . 1.38(7) ?
Cl11 Hg1 N11 S11 3 . 6.13(14) ?
Cl22 Hg1 N11 S11 . . -177.39(8) ?
Hg1 Hg1 N11 S11 3 . -42.02(12) ?
S11 N11 N12 C12 . . -165.10(17) yes
Hg1 N11 N12 C12 . . 45.6(2) ?
S11 N11 N12 C13 . . 78.0(2) ?
Hg1 N11 N12 C13 . . -71.2(2) ?
S11 N11 N12 C11 . . -47.4(2) ?
Hg1 N11 N12 C11 . . 163.34(16) ?
O11 S11 C14 C15 . . -38.7(2) ?
O12 S11 C14 C15 . . 86.3(2) ?
N11 S11 C14 C15 . . -163.77(19) ?
O11 S11 C14 C19 . . 146.38(19) ?
O12 S11 C14 C19 . . -88.6(2) ?
N11 S11 C14 C19 . . 21.3(2) ?
C19 C14 C15 C16 . . 2.5(4) ?
S11 C14 C15 C16 . . -172.4(2) ?
C14 C15 C16 C17 . . -0.9(4) ?
C15 C16 C17 C18 . . -1.4(4) ?
C15 C16 C17 C110 . . 176.9(3) ?
C16 C17 C18 C19 . . 2.2(4) ?
C110 C17 C18 C19 . . -176.2(3) ?
C17 C18 C19 C14 . . -0.6(4) ?
C15 C14 C19 C18 . . -1.8(4) ?
S11 C14 C19 C18 . . 173.02(19) ?
Hg1 Cl12 Hg2 Cl21 . . -173.25(2) ?
Hg1 Cl12 Hg2 Cl22 . . -12.50(2) ?
Hg1 Cl12 Hg2 N21 . . 85.41(5) ?
Hg1 Cl12 Hg2 O21 . . 77.16(12) ?
Hg1 Cl12 Hg2 S21 . . 85.81(2) ?
Cl21 Hg2 Cl22 Hg1 . . 97.01(7) ?
N21 Hg2 Cl22 Hg1 . . -96.40(5) ?
O21 Hg2 Cl22 Hg1 . . -150.68(4) ?
Cl12 Hg2 Cl22 Hg1 . . 9.031(17) ?
S21 Hg2 Cl22 Hg1 . . -125.002(15) ?
Cl11 Hg1 Cl22 Hg2 . . 158.12(2) ?
Cl12 Hg1 Cl22 Hg2 . . -11.92(2) ?
N11 Hg1 Cl22 Hg2 . . -104.42(5) ?
O12 Hg1 Cl22 Hg2 . . -107.65(13) ?
Cl11 Hg1 Cl22 Hg2 3 . 72.84(2) ?
Hg1 Hg1 Cl22 Hg2 3 . 110.700(16) ?
Cl21 Hg2 S21 O22 . . -10.81(10) ?
Cl22 Hg2 S21 O22 . . -177.96(10) ?
N21 Hg2 S21 O22 . . 88.54(14) ?
O21 Hg2 S21 O22 . . -99.04(14) ?
Cl12 Hg2 S21 O22 . . 87.74(10) ?
Cl21 Hg2 S21 O21 . . 88.23(9) ?
Cl22 Hg2 S21 O21 . . -78.92(9) ?
N21 Hg2 S21 O21 . . -172.42(13) ?
Cl12 Hg2 S21 O21 . . -173.21(9) ?
Cl21 Hg2 S21 N21 . . -99.35(9) ?
Cl22 Hg2 S21 N21 . . 93.49(9) ?
O21 Hg2 S21 N21 . . 172.42(13) ?
Cl12 Hg2 S21 N21 . . -0.80(9) ?
Cl21 Hg2 S21 C24 . . 175.16(9) ?
Cl22 Hg2 S21 C24 . . 8.01(9) ?
N21 Hg2 S21 C24 . . -85.49(13) ?
O21 Hg2 S21 C24 . . 86.93(13) ?
Cl12 Hg2 S21 C24 . . -86.28(9) ?
O22 S21 O21 Hg2 . . 121.91(10) ?
N21 S21 O21 Hg2 . . -5.77(10) ?
C24 S21 O21 Hg2 . . -119.90(9) ?
Cl21 Hg2 O21 S21 . . -94.67(8) ?
Cl22 Hg2 O21 S21 . . 103.18(8) ?
N21 Hg2 O21 S21 . . 4.42(8) ?
Cl12 Hg2 O21 S21 . . 14.22(19) ?
O22 S21 N21 N22 . . 27.3(2) yes
O21 S21 N21 N22 . . 156.35(16) yes
C24 S21 N21 N22 . . -92.00(17) ?
Hg2 S21 N21 N22 . . 149.8(2) ?
O22 S21 N21 Hg2 . . -122.48(10) ?
O21 S21 N21 Hg2 . . 6.54(11) yes
C24 S21 N21 Hg2 . . 118.19(10) ?
Cl21 Hg2 N21 N22 . . -60.55(16) ?
Cl22 Hg2 N21 N22 . . 123.91(16) ?
O21 Hg2 N21 N22 . . -149.73(19) ?
Cl12 Hg2 N21 N22 . . 33.78(17) ?
S21 Hg2 N21 N22 . . -145.6(2) ?
Cl21 Hg2 N21 S21 . . 85.07(8) ?
Cl22 Hg2 N21 S21 . . -90.46(8) ?
O21 Hg2 N21 S21 . . -4.11(7) ?
Cl12 Hg2 N21 S21 . . 179.40(7) ?
S21 N21 N22 C23 . . 163.75(17) yes
Hg2 N21 N22 C23 . . -54.8(2) ?
S21 N21 N22 C22 . . 46.8(2) ?
Hg2 N21 N22 C22 . . -171.79(15) ?
S21 N21 N22 C21 . . -79.1(2) ?
Hg2 N21 N22 C21 . . 62.3(2) ?
O22 S21 C24 C29 . . 33.0(2) ?
O21 S21 C24 C29 . . -91.9(2) ?
N21 S21 C24 C29 . . 157.19(19) ?
Hg2 S21 C24 C29 . . -151.79(16) ?
O22 S21 C24 C25 . . -153.03(19) ?
O21 S21 C24 C25 . . 82.1(2) ?
N21 S21 C24 C25 . . -28.8(2) ?
Hg2 S21 C24 C25 . . 22.2(2) ?
C29 C24 C25 C26 . . 1.7(4) ?
S21 C24 C25 C26 . . -172.16(18) ?
C24 C25 C26 C27 . . 0.1(4) ?
C25 C26 C27 C28 . . -2.0(4) ?
C25 C26 C27 C210 . . 176.1(2) ?
C26 C27 C28 C29 . . 2.1(4) ?
C210 C27 C28 C29 . . -175.9(2) ?
C25 C24 C29 C28 . . -1.5(4) ?
S21 C24 C29 C28 . . 172.3(2) ?
C27 C28 C29 C24 . . -0.4(4) ?
